data_4111904
loop_
_publ_author_name
'Curtis M. Zaleski'
'Ezra C. Depperman'
'Catherine Dendrinou-Samara'
'Maria Alexiou'
'Jeff W. Kampf'
'Dimitris P. Kessissoglou'
'Martin L. Kirk'
'Vincent L. Pecoraro'

_publ_section_title
;
 Metallacryptate Single-Molecule Magnets: Effect of Lower Molecular
 Symmetry on Blocking Temperature
;
_journal_name_full 'Journal of the American Chemical Society'
_journal_page_first 12862
_journal_page_last 12872
_journal_paper_doi 10.1021/ja050951i
_journal_volume 127
_journal_year 2005
_chemical_formula_moiety '2(C147 H147 Mn26 N24 O58), 10(C H4 O), 2(Cl O4), 4(H2 O)'
_chemical_formula_sum 'C152 H165 Cl Mn26 N24 O69'
_chemical_formula_weight 4895.97
_chemical_name_systematic
;
 ?
;
_space_group_IT_number 159
_symmetry_cell_setting trigonal
_symmetry_space_group_name_Hall 'P 3 -2c'
_symmetry_space_group_name_H-M 'P 3 1 c'
_atom_sites_solution_hydrogens geom
_atom_sites_solution_primary direct
_atom_sites_solution_secondary difmap
_audit_creation_method SHELXL-97
_cell_angle_alpha 90.00
_cell_angle_beta 90.00
_cell_angle_gamma 120.00
_cell_formula_units_Z 2
_cell_length_a 20.2656(12)
_cell_length_b 20.2656(12)
_cell_length_c 33.203(4)
_cell_measurement_reflns_used 7869
_cell_measurement_temperature 118(2)
_cell_measurement_theta_max 28.52
_cell_measurement_theta_min 2.71
_cell_volume 11809.4(17)
_computing_cell_refinement 'Bruker SMART'
_computing_data_collection 'Bruker SMART'
_computing_data_reduction 'Bruker SHELXTL'
_computing_molecular_graphics 'Bruker SHELXTL'
_computing_publication_material 'Bruker SHELXTL'
_computing_structure_refinement 'Bruker SHELXTL'
_computing_structure_solution 'Bruker SHELXTL'
_diffrn_ambient_temperature 118(2)
_diffrn_measured_fraction_theta_full 0.997
_diffrn_measured_fraction_theta_max 0.997
_diffrn_measurement_device_type 'CCD area detector'
_diffrn_measurement_method 'phi and omega scans'
_diffrn_radiation_monochromator graphite
_diffrn_radiation_source 'fine-focus sealed tube'
_diffrn_radiation_type MoK\a
_diffrn_radiation_wavelength 0.71073
_diffrn_reflns_av_R_equivalents 0.0390
_diffrn_reflns_av_sigmaI/netI 0.0273
_diffrn_reflns_limit_h_max 13
_diffrn_reflns_limit_h_min -13
_diffrn_reflns_limit_k_max 26
_diffrn_reflns_limit_k_min -26
_diffrn_reflns_limit_l_max 44
_diffrn_reflns_limit_l_min -44
_diffrn_reflns_number 138757
_diffrn_reflns_theta_full 28.32
_diffrn_reflns_theta_max 28.32
_diffrn_reflns_theta_min 2.71
_exptl_absorpt_coefficient_mu 1.419
_exptl_absorpt_correction_T_max 0.6599
_exptl_absorpt_correction_T_min 0.6011
_exptl_absorpt_correction_type multi-scan
_exptl_crystal_colour brown
_exptl_crystal_density_diffrn 1.377
_exptl_crystal_description block
_exptl_crystal_F_000 4928
_exptl_crystal_size_max 0.40
_exptl_crystal_size_mid 0.40
_exptl_crystal_size_min 0.32
_refine_diff_density_max 0.821
_refine_diff_density_min -0.404
_refine_diff_density_rms 0.086
_refine_ls_abs_structure_details 'Flack H D (1983), Acta Cryst. A39, 876-881'
_refine_ls_abs_structure_Flack 0.073(9)
_refine_ls_extinction_method none
_refine_ls_goodness_of_fit_ref 1.078
_refine_ls_hydrogen_treatment mixed
_refine_ls_matrix_type full
_refine_ls_number_parameters 806
_refine_ls_number_reflns 19533
_refine_ls_number_restraints 1
_refine_ls_restrained_S_all 1.078
_refine_ls_R_factor_all 0.0361
_refine_ls_R_factor_gt 0.0329
_refine_ls_shift/su_max 0.002
_refine_ls_shift/su_mean 0.000
_refine_ls_structure_factor_coef Fsqd
_refine_ls_weighting_details 'calc w=1/[\s^2^(Fo^2^)+(0.0703P)^2^+1.9119P] where P=(Fo^2^+2Fc^2^)/3'
_refine_ls_weighting_scheme calc
_refine_ls_wR_factor_gt 0.0976
_refine_ls_wR_factor_ref 0.0994
_reflns_number_gt 18317
_reflns_number_total 19533
_reflns_threshold_expression >2sigma(I)
_cod_data_source_file ja050951isi20050214_023157.cif
_cod_data_source_block mndpk
_cod_original_cell_volume 11809.4(16)
_cod_database_code 4111904

loop_
_symmetry_equiv_pos_as_xyz
'x, y, z'
'-y, x-y, z'
'-x+y, -x, z'
'y, x, z+1/2'
'x-y, -y, z+1/2'
'-x, -x+y, z+1/2'

loop_
_atom_site_label
_atom_site_type_symbol
_atom_site_fract_x
_atom_site_fract_y
_atom_site_fract_z
_atom_site_U_iso_or_equiv
_atom_site_adp_type
_atom_site_occupancy
_atom_site_symmetry_multiplicity
_atom_site_calc_flag
_atom_site_refinement_flags
Mn1 Mn 0.61926(2) 0.39184(2) 0.776889(12) 0.01741(8) Uani 1 1 d .
Mn2 Mn 0.6667 0.3333 0.86128(2) 0.01916(14) Uani 1 3 d S
Mn3 Mn 0.53017(3) 0.49382(3) 0.794429(13) 0.02420(9) Uani 1 1 d .
Mn4 Mn 0.57684(2) 0.44575(2) 0.704797(11) 0.01695(8) Uani 1 1 d .
Mn5 Mn 0.52301(2) 0.50651(2) 0.624348(12) 0.01866(8) Uani 1 1 d .
Mn6 Mn 0.68049(2) 0.49191(2) 0.625295(12) 0.01789(8) Uani 1 1 d .
Mn7 Mn 0.82881(2) 0.63047(3) 0.571430(13) 0.02261(9) Uani 1 1 d .
Mn9 Mn 0.6667 0.3333 0.61351(2) 0.01562(13) Uani 1 3 d S
Mn8 Mn 0.82104(2) 0.48372(2) 0.626129(12) 0.01758(8) Uani 1 1 d .
Mn10 Mn 0.54115(2) 0.27584(2) 0.706813(11) 0.01550(8) Uani 1 1 d .
O1 O 0.6667 0.3333 0.78923(10) 0.0162(6) Uani 1 3 d S
O2 O 0.61217(12) 0.39537(12) 0.83403(6) 0.0218(4) Uani 1 1 d .
O3 O 0.59827(13) 0.50407(13) 0.83507(6) 0.0277(4) Uani 1 1 d .
O4 O 0.57219(12) 0.44717(12) 0.76104(6) 0.0220(4) Uani 1 1 d .
O5 O 0.4861(3) 0.5468(3) 0.83306(11) 0.0867(15) Uani 1 1 d .
H5A H 0.5077 0.6003 0.8254 0.130 Uiso 0.67 1 calc PR
H5B H 0.4999 0.5437 0.8610 0.130 Uiso 0.67 1 calc PR
H5C H 0.4305 0.5205 0.8306 0.130 Uiso 0.67 1 calc PR
O6 O 0.52929(12) 0.50397(12) 0.69116(6) 0.0215(4) Uani 1 1 d .
O7 O 0.46422(12) 0.48570(12) 0.75221(6) 0.0243(4) Uani 1 1 d .
O8 O 0.63972(12) 0.54824(11) 0.60012(6) 0.0214(4) Uani 1 1 d .
O9 O 0.75730(12) 0.65985(12) 0.58745(7) 0.0246(4) Uani 1 1 d .
O10 O 0.78098(11) 0.54281(11) 0.60530(6) 0.0217(4) Uani 1 1 d .
O11 O 0.89980(11) 0.60209(12) 0.55455(6) 0.0228(4) Uani 1 1 d .
O12 O 0.92339(11) 0.53981(11) 0.60729(6) 0.0194(4) Uani 1 1 d .
O13 O 0.71805(11) 0.42799(12) 0.64848(6) 0.0219(4) Uani 1 1 d .
O14 O 0.58102(10) 0.43628(10) 0.64792(5) 0.0159(3) Uani 1 1 d .
O15 O 0.62722(11) 0.38753(11) 0.71833(6) 0.0194(4) Uani 1 1 d .
O16 O 0.74492(11) 0.47680(11) 0.76571(6) 0.0215(4) Uani 1 1 d .
O17 O 0.69933(12) 0.53328(12) 0.68949(6) 0.0239(4) Uani 1 1 d .
O18 O 0.61904(12) 0.38499(11) 0.58470(6) 0.0224(4) Uani 1 1 d .
O19 O 0.88319(17) 0.72636(18) 0.53529(10) 0.0519(8) Uani 1 1 d .
O20 O 0.84140(11) 0.51884(11) 0.69229(6) 0.0216(4) Uani 1 1 d .
O21 O 0.27661(15) 0.59280(15) 0.57090(9) 0.0443(6) Uani 1 1 d .
O22 O 0.3333 0.6667 0.51455(12) 0.0463(12) Uani 1 3 d S
Cl1 Cl 0.3333 0.6667 0.55740(3) 0.0191(2) Uani 1 3 d S
N1 N 0.66130(14) 0.42423(14) 0.90829(7) 0.0238(5) Uani 1 1 d .
N2 N 0.45757(16) 0.39329(17) 0.83121(8) 0.0297(6) Uani 1 1 d .
N3 N 0.59371(17) 0.60673(17) 0.76749(9) 0.0324(6) Uani 1 1 d .
N4 N 0.43029(14) 0.53403(14) 0.65715(8) 0.0223(5) Uani 1 1 d .
N5 N 0.58192(14) 0.63756(14) 0.60195(7) 0.0217(4) Uani 1 1 d .
N6 N 0.74207(17) 0.58033(17) 0.52235(8) 0.0305(6) Uani 1 1 d .
N7 N 0.92649(15) 0.69767(15) 0.61350(9) 0.0287(5) Uani 1 1 d .
N8 N 1.04163(14) 0.55883(14) 0.56599(7) 0.0224(5) Uani 1 1 d .
C1 C 0.69660(18) 0.44493(18) 0.94439(9) 0.0268(6) Uani 1 1 d .
H1A H 0.7199 0.4176 0.9544 0.032 Uiso 1 1 calc R
C2 C 0.70090(18) 0.50324(19) 0.96755(9) 0.0277(6) Uani 1 1 d .
H2A H 0.7252 0.5148 0.9931 0.033 Uiso 1 1 calc R
C3 C 0.6686(2) 0.5450(2) 0.95246(10) 0.0347(7) Uani 1 1 d .
H3A H 0.6725 0.5873 0.9669 0.042 Uiso 1 1 calc R
C4 C 0.6311(2) 0.5234(2) 0.91621(10) 0.0322(7) Uani 1 1 d .
H4A H 0.6076 0.5501 0.9055 0.039 Uiso 1 1 calc R
C5 C 0.62765(17) 0.46213(18) 0.89513(9) 0.0254(6) Uani 1 1 d .
C6 C 0.58541(17) 0.43885(17) 0.85493(8) 0.0219(5) Uani 1 1 d .
C7 C 0.49969(17) 0.38609(19) 0.86047(8) 0.0262(6) Uani 1 1 d .
C8 C 0.4663(2) 0.3319(2) 0.89055(10) 0.0355(7) Uani 1 1 d .
H8B H 0.4966 0.3279 0.9112 0.043 Uiso 1 1 calc R
C9 C 0.3882(2) 0.2835(3) 0.89010(12) 0.0501(10) Uani 1 1 d .
H9A H 0.3642 0.2448 0.9099 0.060 Uiso 1 1 calc R
C10 C 0.3456(2) 0.2926(3) 0.86015(13) 0.0559(12) Uani 1 1 d .
H10A H 0.2917 0.2614 0.8598 0.067 Uiso 1 1 calc R
C11 C 0.3814(2) 0.3462(3) 0.83143(11) 0.0454(9) Uani 1 1 d .
H11A H 0.3518 0.3509 0.8106 0.055 Uiso 1 1 calc R
C12 C 0.6531(3) 0.6706(2) 0.78279(14) 0.0483(10) Uani 1 1 d .
H12A H 0.6770 0.6671 0.8067 0.058 Uiso 1 1 calc R
C13 C 0.6801(3) 0.7411(3) 0.76464(16) 0.0607(12) Uani 1 1 d .
H13A H 0.7210 0.7858 0.7761 0.073 Uiso 1 1 calc R
C14 C 0.6462(4) 0.7439(2) 0.73004(16) 0.0717(17) Uani 1 1 d .
H14A H 0.6647 0.7913 0.7166 0.086 Uiso 1 1 calc R
C15 C 0.5846(3) 0.6786(2) 0.71378(12) 0.0472(10) Uani 1 1 d .
H15A H 0.5602 0.6812 0.6899 0.057 Uiso 1 1 calc R
C16 C 0.55990(18) 0.60916(17) 0.73362(9) 0.0265(6) Uani 1 1 d .
C17 C 0.49667(17) 0.53184(16) 0.71917(8) 0.0214(5) Uani 1 1 d .
C18 C 0.43384(18) 0.53876(17) 0.69718(9) 0.0254(6) Uani 1 1 d .
C19 C 0.3839(2) 0.5512(3) 0.72045(11) 0.0465(10) Uani 1 1 d .
H19A H 0.3886 0.5548 0.7489 0.056 Uiso 1 1 calc R
C20 C 0.3265(3) 0.5582(3) 0.70091(12) 0.0510(11) Uani 1 1 d .
H20A H 0.2907 0.5655 0.7158 0.061 Uiso 1 1 calc R
C21 C 0.32346(19) 0.5542(2) 0.65936(11) 0.0335(7) Uani 1 1 d .
H21B H 0.2859 0.5599 0.6451 0.040 Uiso 1 1 calc R
C22 C 0.37497(18) 0.54202(17) 0.63893(9) 0.0267(6) Uani 1 1 d .
H22B H 0.3717 0.5390 0.6104 0.032 Uiso 1 1 calc R
C23 C 0.55231(17) 0.68370(17) 0.60572(9) 0.0255(6) Uani 1 1 d .
H23B H 0.5093 0.6679 0.6227 0.031 Uiso 1 1 calc R
C24 C 0.58138(19) 0.75323(18) 0.58608(11) 0.0299(6) Uani 1 1 d .
H24B H 0.5596 0.7847 0.5903 0.036 Uiso 1 1 calc R
C25 C 0.6420(2) 0.7757(2) 0.56057(11) 0.0371(8) Uani 1 1 d .
H25A H 0.6617 0.8220 0.5459 0.044 Uiso 1 1 calc R
C26 C 0.6743(2) 0.72971(19) 0.55650(11) 0.0329(7) Uani 1 1 d .
H26A H 0.7169 0.7444 0.5393 0.039 Uiso 1 1 calc R
C27 C 0.64333(17) 0.66192(17) 0.57792(9) 0.0238(5) Uani 1 1 d .
C28 C 0.68154(17) 0.61275(16) 0.57548(8) 0.0215(5) Uani 1 1 d .
C29 C 0.68075(18) 0.58419(17) 0.53265(9) 0.0256(6) Uani 1 1 d .
C30 C 0.6177(2) 0.5589(2) 0.50635(10) 0.0326(7) Uani 1 1 d .
H30A H 0.5736 0.5607 0.5143 0.039 Uiso 1 1 calc R
C31 C 0.6217(3) 0.5316(3) 0.46901(11) 0.0486(10) Uani 1 1 d .
H31A H 0.5811 0.5165 0.4503 0.058 Uiso 1 1 calc R
C32 C 0.6850(3) 0.5262(3) 0.45880(11) 0.0525(11) Uani 1 1 d .
H32A H 0.6878 0.5054 0.4337 0.063 Uiso 1 1 calc R
C33 C 0.7443(3) 0.5521(3) 0.48651(11) 0.0459(9) Uani 1 1 d .
H33A H 0.7885 0.5496 0.4795 0.055 Uiso 1 1 calc R
C34 C 0.9423(2) 0.7557(2) 0.63942(13) 0.0437(8) Uani 1 1 d .
H34A H 0.9057 0.7715 0.6427 0.052 Uiso 1 1 calc R
C35 C 1.0071(3) 0.7916(2) 0.66055(16) 0.0573(11) Uani 1 1 d .
H35A H 1.0166 0.8326 0.6779 0.069 Uiso 1 1 calc R
C36 C 1.0602(3) 0.7679(3) 0.65660(14) 0.0531(11) Uani 1 1 d .
H36A H 1.1061 0.7920 0.6717 0.064 Uiso 1 1 calc R
C37 C 1.0458(2) 0.7087(2) 0.63045(12) 0.0376(8) Uani 1 1 d .
H37A H 1.0819 0.6923 0.6271 0.045 Uiso 1 1 calc R
C38 C 0.97768(17) 0.67408(16) 0.60938(9) 0.0234(5) Uani 1 1 d .
C39 C 0.95207(15) 0.60485(15) 0.58238(8) 0.0182(5) Uani 1 1 d .
C40 C 1.01952(15) 0.61017(16) 0.55846(8) 0.0204(5) Uani 1 1 d .
C41 C 1.0534(2) 0.6663(2) 0.52964(10) 0.0329(7) Uani 1 1 d .
H41A H 1.0364 0.7018 0.5254 0.039 Uiso 1 1 calc R
C42 C 1.1131(2) 0.6704(2) 0.50679(10) 0.0345(7) Uani 1 1 d .
H42A H 1.1378 0.7087 0.4869 0.041 Uiso 1 1 calc R
C43 C 1.13569(18) 0.61720(19) 0.51381(9) 0.0296(6) Uani 1 1 d .
H43A H 1.1759 0.6181 0.4987 0.036 Uiso 1 1 calc R
C44 C 1.09884(17) 0.56305(18) 0.54313(9) 0.0264(6) Uani 1 1 d .
H44A H 1.1144 0.5266 0.5476 0.032 Uiso 1 1 calc R
C45 C 0.7723(2) 0.54630(19) 0.78763(11) 0.0358(7) Uani 1 1 d .
H45A H 0.8262 0.5805 0.7812 0.054 Uiso 1 1 calc R
H45B H 0.7669 0.5354 0.8166 0.054 Uiso 1 1 calc R
H45C H 0.7427 0.5706 0.7802 0.054 Uiso 1 1 calc R
C46 C 0.7334(2) 0.61350(19) 0.69466(11) 0.0365(7) Uani 1 1 d .
H46A H 0.7524 0.6272 0.7223 0.055 Uiso 1 1 calc R
H46B H 0.6953 0.6289 0.6896 0.055 Uiso 1 1 calc R
H46C H 0.7758 0.6397 0.6757 0.055 Uiso 1 1 calc R
C47 C 0.5988(2) 0.3807(2) 0.54311(10) 0.0371(8) Uani 1 1 d .
H47A H 0.6442 0.3967 0.5264 0.056 Uiso 1 1 calc R
H47B H 0.5779 0.4143 0.5380 0.056 Uiso 1 1 calc R
H47C H 0.5605 0.3281 0.5364 0.056 Uiso 1 1 calc R
C48 C 0.8607(8) 0.7712(8) 0.5178(5) 0.183(6) Uani 1 1 d .
H48A H 0.8220 0.7420 0.4973 0.274 Uiso 1 1 calc R
H48B H 0.9045 0.8145 0.5050 0.274 Uiso 1 1 calc R
H48C H 0.8389 0.7898 0.5381 0.274 Uiso 1 1 calc R
C49 C 0.8975(2) 0.59235(18) 0.70871(11) 0.0333(7) Uani 1 1 d .
H49A H 0.8785 0.6282 0.7063 0.050 Uiso 1 1 calc R
H49B H 0.9453 0.6119 0.6938 0.050 Uiso 1 1 calc R
H49C H 0.9063 0.5865 0.7372 0.050 Uiso 1 1 calc R
O25 O 0.8001(5) 0.7939(3) 0.6291(2) 0.062(2) Uani 0.50 1 d P
H25 H 0.7871 0.7531 0.6166 0.093 Uiso 0.50 1 calc PR
C51 C 0.8405(11) 0.8583(17) 0.6017(6) 0.166(13) Uani 0.50 1 d P
H51A H 0.8120 0.8854 0.5991 0.249 Uiso 0.50 1 calc PR
H51B H 0.8453 0.8398 0.5753 0.249 Uiso 0.50 1 calc PR
H51C H 0.8914 0.8931 0.6125 0.249 Uiso 0.50 1 calc PR

loop_
_atom_site_aniso_label
_atom_site_aniso_U_11
_atom_site_aniso_U_22
_atom_site_aniso_U_33
_atom_site_aniso_U_23
_atom_site_aniso_U_13
_atom_site_aniso_U_12
Mn1 0.02025(19) 0.02066(19) 0.01486(17) -0.00112(14) -0.00029(14) 0.01288(16)
Mn2 0.0207(2) 0.0207(2) 0.0160(3) 0.000 0.000 0.01036(10)
Mn3 0.0342(2) 0.0298(2) 0.01890(19) -0.00066(16) 0.00150(17) 0.0237(2)
Mn4 0.01923(19) 0.01921(19) 0.01660(17) -0.00014(14) 0.00000(14) 0.01275(16)
Mn5 0.01862(19) 0.01814(19) 0.02145(18) 0.00149(15) -0.00031(15) 0.01085(16)
Mn6 0.01588(18) 0.01726(19) 0.02212(19) 0.00540(15) 0.00277(15) 0.00946(15)
Mn7 0.0188(2) 0.0220(2) 0.0283(2) 0.00938(16) 0.00552(16) 0.01115(17)
Mn9 0.01336(19) 0.01336(19) 0.0201(3) 0.000 0.000 0.00668(9)
Mn8 0.01420(18) 0.01692(18) 0.02194(19) 0.00465(14) 0.00348(14) 0.00802(16)
Mn10 0.01683(18) 0.01522(18) 0.01567(16) -0.00002(13) -0.00085(14) 0.00891(15)
O1 0.0138(9) 0.0138(9) 0.0212(15) 0.000 0.000 0.0069(4)
O2 0.0260(10) 0.0259(10) 0.0165(9) -0.0029(7) 0.0013(7) 0.0152(9)
O3 0.0389(12) 0.0296(11) 0.0197(9) -0.0015(8) 0.0014(9) 0.0210(10)
O4 0.0283(10) 0.0264(10) 0.0189(9) -0.0009(7) -0.0010(7) 0.0194(9)
O5 0.163(4) 0.102(3) 0.057(2) 0.026(2) 0.046(2) 0.112(3)
O6 0.0232(10) 0.0245(10) 0.0225(9) -0.0001(8) -0.0020(7) 0.0162(8)
O7 0.0246(10) 0.0245(10) 0.0276(10) 0.0052(8) 0.0049(8) 0.0151(9)
O8 0.0225(10) 0.0182(9) 0.0251(9) 0.0060(7) 0.0021(7) 0.0114(8)
O9 0.0191(9) 0.0220(10) 0.0334(10) 0.0035(8) -0.0003(8) 0.0107(8)
O10 0.0169(9) 0.0196(9) 0.0303(10) 0.0078(8) 0.0057(8) 0.0104(8)
O11 0.0171(9) 0.0259(10) 0.0244(9) 0.0053(8) 0.0024(7) 0.0099(8)
O12 0.0163(9) 0.0163(9) 0.0237(9) 0.0051(7) 0.0046(7) 0.0068(7)
O13 0.0171(9) 0.0230(10) 0.0279(10) 0.0103(8) 0.0061(7) 0.0118(8)
O14 0.0143(8) 0.0156(8) 0.0173(8) -0.0003(7) -0.0012(6) 0.0071(7)
O15 0.0235(10) 0.0233(10) 0.0173(9) -0.0015(7) -0.0007(7) 0.0159(8)
O16 0.0205(9) 0.0196(9) 0.0241(9) -0.0026(7) -0.0015(7) 0.0097(8)
O17 0.0203(10) 0.0208(10) 0.0264(10) -0.0024(8) -0.0008(8) 0.0071(8)
O18 0.0256(10) 0.0219(10) 0.0215(9) -0.0006(7) 0.0007(7) 0.0132(8)
O19 0.0387(15) 0.0507(17) 0.0678(19) 0.0347(15) 0.0136(13) 0.0234(13)
O20 0.0193(9) 0.0196(9) 0.0241(9) -0.0002(7) 0.0031(7) 0.0084(8)
O21 0.0351(14) 0.0291(13) 0.0613(17) 0.0157(12) 0.0092(12) 0.0106(11)
O22 0.0593(19) 0.0593(19) 0.0203(19) 0.000 0.000 0.0296(10)
Cl1 0.0204(3) 0.0204(3) 0.0165(4) 0.000 0.000 0.01018(15)
N1 0.0279(12) 0.0254(12) 0.0185(10) -0.0023(9) -0.0013(9) 0.0137(10)
N2 0.0284(13) 0.0437(16) 0.0229(11) -0.0019(11) 0.0002(10) 0.0225(13)
N3 0.0373(15) 0.0323(14) 0.0347(13) -0.0083(11) -0.0099(12) 0.0227(13)
N4 0.0188(11) 0.0198(11) 0.0307(12) 0.0013(9) 0.0004(9) 0.0115(9)
N5 0.0214(11) 0.0189(11) 0.0287(11) 0.0011(9) 0.0010(9) 0.0130(10)
N6 0.0372(15) 0.0395(15) 0.0267(12) 0.0079(11) 0.0072(11) 0.0280(13)
N7 0.0271(13) 0.0199(12) 0.0389(14) 0.0032(10) 0.0081(11) 0.0115(10)
N8 0.0189(11) 0.0235(12) 0.0244(11) 0.0015(9) 0.0037(9) 0.0103(10)
C1 0.0272(15) 0.0290(15) 0.0210(12) -0.0001(11) 0.0012(11) 0.0117(13)
C2 0.0234(14) 0.0366(17) 0.0207(12) -0.0083(11) -0.0042(10) 0.0131(13)
C3 0.0417(19) 0.0411(19) 0.0288(15) -0.0124(13) -0.0041(13) 0.0263(16)
C4 0.0412(18) 0.0389(18) 0.0272(14) -0.0067(13) 0.0001(13) 0.0279(15)
C5 0.0254(14) 0.0305(15) 0.0216(12) -0.0026(11) 0.0023(11) 0.0149(12)
C6 0.0252(14) 0.0274(14) 0.0176(12) -0.0014(10) 0.0011(10) 0.0167(12)
C7 0.0264(14) 0.0385(17) 0.0197(12) -0.0060(11) 0.0013(10) 0.0206(13)
C8 0.0349(17) 0.048(2) 0.0265(14) 0.0029(14) 0.0044(12) 0.0230(16)
C9 0.0305(18) 0.065(3) 0.0370(19) 0.0100(18) 0.0094(15) 0.0109(18)
C10 0.0298(19) 0.086(3) 0.044(2) 0.001(2) 0.0040(16) 0.023(2)
C11 0.0308(18) 0.074(3) 0.0326(16) -0.0021(17) -0.0025(14) 0.0266(19)
C12 0.056(2) 0.0335(19) 0.059(2) -0.0194(17) -0.0216(19) 0.0247(18)
C13 0.057(3) 0.035(2) 0.070(3) -0.006(2) -0.013(2) 0.008(2)
C14 0.096(4) 0.0253(19) 0.061(3) 0.0069(18) -0.017(3) 0.006(2)
C15 0.065(3) 0.0257(17) 0.0383(19) 0.0058(14) -0.0057(18) 0.0131(18)
C16 0.0346(16) 0.0251(14) 0.0248(13) -0.0031(11) 0.0018(12) 0.0187(13)
C17 0.0242(13) 0.0211(13) 0.0223(12) 0.0007(10) 0.0009(10) 0.0139(11)
C18 0.0279(15) 0.0249(14) 0.0312(14) 0.0006(11) 0.0007(12) 0.0190(12)
C19 0.051(2) 0.084(3) 0.0318(17) -0.0077(18) -0.0027(15) 0.055(2)
C20 0.054(2) 0.093(4) 0.0396(19) -0.005(2) -0.0018(17) 0.062(3)
C21 0.0272(15) 0.0376(18) 0.0449(18) -0.0006(14) -0.0060(13) 0.0231(14)
C22 0.0258(14) 0.0248(14) 0.0298(14) 0.0033(11) -0.0016(11) 0.0129(12)
C23 0.0234(14) 0.0241(14) 0.0335(14) 0.0010(11) -0.0005(11) 0.0153(12)
C24 0.0289(15) 0.0232(14) 0.0458(17) 0.0037(13) 0.0021(13) 0.0192(13)
C25 0.0422(19) 0.0288(16) 0.0499(19) 0.0175(14) 0.0104(15) 0.0250(15)
C26 0.0366(17) 0.0292(16) 0.0399(17) 0.0122(13) 0.0069(14) 0.0217(14)
C27 0.0223(13) 0.0215(13) 0.0283(13) 0.0026(11) 0.0003(11) 0.0114(11)
C28 0.0235(13) 0.0181(12) 0.0243(12) 0.0061(10) 0.0020(10) 0.0115(11)
C29 0.0295(15) 0.0262(14) 0.0267(13) 0.0066(11) 0.0054(11) 0.0180(12)
C30 0.0342(17) 0.0443(19) 0.0258(14) 0.0019(13) -0.0025(12) 0.0244(15)
C31 0.063(3) 0.066(3) 0.0304(17) -0.0028(17) -0.0080(17) 0.043(2)
C32 0.079(3) 0.079(3) 0.0248(16) -0.0037(17) -0.0024(18) 0.058(3)
C33 0.062(3) 0.067(3) 0.0294(16) 0.0037(17) 0.0097(16) 0.047(2)
C34 0.047(2) 0.0305(18) 0.056(2) -0.0022(16) 0.0049(17) 0.0206(17)
C35 0.063(3) 0.035(2) 0.071(3) -0.029(2) -0.009(2) 0.021(2)
C36 0.046(2) 0.046(2) 0.062(3) -0.028(2) -0.021(2) 0.0184(19)
C37 0.0288(17) 0.0367(18) 0.0466(19) -0.0119(15) -0.0097(14) 0.0160(15)
C38 0.0222(13) 0.0192(13) 0.0247(13) 0.0044(10) 0.0016(10) 0.0074(11)
C39 0.0147(12) 0.0182(12) 0.0211(11) 0.0023(9) 0.0017(9) 0.0079(10)
C40 0.0153(12) 0.0230(13) 0.0212(12) -0.0001(10) 0.0003(9) 0.0082(10)
C41 0.0319(16) 0.0326(16) 0.0361(16) 0.0088(13) 0.0118(13) 0.0176(14)
C42 0.0297(16) 0.0361(18) 0.0358(16) 0.0112(13) 0.0137(13) 0.0150(14)
C43 0.0233(14) 0.0353(17) 0.0279(14) 0.0007(12) 0.0082(11) 0.0130(13)
C44 0.0217(14) 0.0265(14) 0.0314(14) -0.0021(11) 0.0026(11) 0.0125(12)
C45 0.0347(17) 0.0269(16) 0.0427(19) -0.0074(13) -0.0047(14) 0.0131(14)
C46 0.0335(17) 0.0246(16) 0.0401(17) -0.0020(13) 0.0018(14) 0.0062(14)
C47 0.0416(19) 0.046(2) 0.0251(15) -0.0040(13) -0.0025(13) 0.0228(17)
C48 0.147(11) 0.159(11) 0.268(17) 0.080(11) 0.036(11) 0.096(9)
C49 0.0329(17) 0.0254(15) 0.0392(17) -0.0060(13) -0.0023(13) 0.0127(14)
O25 0.085(5) 0.028(3) 0.077(4) -0.024(3) -0.049(4) 0.032(3)
C51 0.122(15) 0.33(4) 0.132(15) -0.11(2) -0.076(13) 0.17(2)

loop_
_atom_type_symbol
_atom_type_description
_atom_type_scat_dispersion_real
_atom_type_scat_dispersion_imag
_atom_type_scat_source
C C 0.0033 0.0016 'International Tables Vol C Tables 4.2.6.8 and 6.1.1.4'
H H 0.0000 0.0000 'International Tables Vol C Tables 4.2.6.8 and 6.1.1.4'
N N 0.0061 0.0033 'International Tables Vol C Tables 4.2.6.8 and 6.1.1.4'
O O 0.0106 0.0060 'International Tables Vol C Tables 4.2.6.8 and 6.1.1.4'
Cl Cl 0.1484 0.1585 'International Tables Vol C Tables 4.2.6.8 and 6.1.1.4'
Mn Mn 0.3368 0.7283 'International Tables Vol C Tables 4.2.6.8 and 6.1.1.4'

loop_
_geom_angle_atom_site_label_1
_geom_angle_atom_site_label_2
_geom_angle_atom_site_label_3
_geom_angle
_geom_angle_site_symmetry_1
_geom_angle_site_symmetry_3
O4 Mn1 O2 100.74(9) . .
O4 Mn1 O1 176.03(11) . .
O2 Mn1 O1 83.13(11) . .
O4 Mn1 O15 79.96(8) . .
O2 Mn1 O15 179.29(9) . .
O1 Mn1 O15 96.16(11) . .
O4 Mn1 O16 102.29(9) . .
O2 Mn1 O16 102.14(8) . .
O1 Mn1 O16 77.57(6) . .
O15 Mn1 O16 77.65(8) . .
O4 Mn1 O16 101.50(8) . 2_655
O2 Mn1 O16 99.34(8) . 2_655
O1 Mn1 O16 76.87(6) . 2_655
O15 Mn1 O16 80.52(8) . 2_655
O16 Mn1 O16 144.13(8) . 2_655
O4 Mn1 Mn4 38.41(6) . .
O2 Mn1 Mn4 139.15(6) . .
O1 Mn1 Mn4 137.71(10) . .
O15 Mn1 Mn4 41.55(6) . .
O16 Mn1 Mn4 90.61(5) . .
O16 Mn1 Mn4 91.62(5) 2_655 .
O4 Mn1 Mn10 91.47(6) . 3_665
O2 Mn1 Mn10 141.92(7) . 3_665
O1 Mn1 Mn10 85.93(8) . 3_665
O15 Mn1 Mn10 37.85(6) . 3_665
O16 Mn1 Mn10 39.80(5) . 3_665
O16 Mn1 Mn10 113.45(5) 2_655 3_665
Mn4 Mn1 Mn10 61.340(14) . 3_665
O4 Mn1 Mn10 91.33(6) . .
O2 Mn1 Mn10 138.71(7) . .
O1 Mn1 Mn10 85.14(8) . .
O15 Mn1 Mn10 41.15(6) . .
O16 Mn1 Mn10 113.70(5) . .
O16 Mn1 Mn10 39.37(5) 2_655 .
Mn4 Mn1 Mn10 62.548(14) . .
Mn10 Mn1 Mn10 75.935(18) 3_665 .
O4 Mn1 Mn1 146.90(7) . 3_665
O2 Mn1 Mn1 95.51(6) . 3_665
O1 Mn1 Mn1 32.25(3) . 3_665
O15 Mn1 Mn1 83.86(6) . 3_665
O16 Mn1 Mn1 45.71(5) . 3_665
O16 Mn1 Mn1 104.06(5) 2_655 3_665
Mn4 Mn1 Mn1 119.865(14) . 3_665
Mn10 Mn1 Mn1 59.119(13) 3_665 3_665
Mn10 Mn1 Mn1 95.225(11) . 3_665
O4 Mn1 Mn1 145.53(7) . 2_655
O2 Mn1 Mn1 94.08(6) . 2_655
O1 Mn1 Mn1 32.24(3) . 2_655
O15 Mn1 Mn1 85.33(6) . 2_655
O16 Mn1 Mn1 104.75(5) . 2_655
O16 Mn1 Mn1 45.01(5) 2_655 2_655
Mn4 Mn1 Mn1 120.186(13) . 2_655
Mn10 Mn1 Mn1 95.763(11) 3_665 2_655
Mn10 Mn1 Mn1 58.288(13) . 2_655
Mn1 Mn1 Mn1 60.0 3_665 2_655
O2 Mn2 O2 104.76(6) 2_655 3_665
O2 Mn2 O2 104.76(6) 2_655 .
O2 Mn2 O2 104.76(6) 3_665 .
O2 Mn2 O1 66.15(5) 2_655 .
O2 Mn2 O1 66.15(5) 3_665 .
O2 Mn2 O1 66.15(5) . .
O2 Mn2 N1 146.68(8) 2_655 .
O2 Mn2 N1 108.55(8) 3_665 .
O2 Mn2 N1 67.45(8) . .
O1 Mn2 N1 129.42(6) . .
O2 Mn2 N1 108.55(8) 2_655 3_665
O2 Mn2 N1 67.45(8) 3_665 3_665
O2 Mn2 N1 146.68(8) . 3_665
O1 Mn2 N1 129.43(6) . 3_665
N1 Mn2 N1 83.98(9) . 3_665
O2 Mn2 N1 67.45(8) 2_655 2_655
O2 Mn2 N1 146.69(8) 3_665 2_655
O2 Mn2 N1 108.55(8) . 2_655
O1 Mn2 N1 129.42(6) . 2_655
N1 Mn2 N1 83.98(9) . 2_655
N1 Mn2 N1 83.98(9) 3_665 2_655
O3 Mn3 O7 178.02(10) . .
O3 Mn3 O4 89.25(9) . .
O7 Mn3 O4 89.84(9) . .
O3 Mn3 O5 88.93(15) . .
O7 Mn3 O5 91.97(15) . .
O4 Mn3 O5 178.16(16) . .
O3 Mn3 N3 99.45(10) . .
O7 Mn3 N3 78.90(10) . .
O4 Mn3 N3 96.07(10) . .
O5 Mn3 N3 83.97(14) . .
O3 Mn3 N2 79.40(10) . .
O7 Mn3 N2 102.46(10) . .
O4 Mn3 N2 96.98(10) . .
O5 Mn3 N2 82.94(14) . .
N3 Mn3 N2 166.88(10) . .
O4 Mn4 O14 175.25(9) . .
O4 Mn4 O6 100.48(9) . .
O14 Mn4 O6 83.62(8) . .
O4 Mn4 O15 79.97(8) . .
O14 Mn4 O15 95.96(8) . .
O6 Mn4 O15 178.99(10) . .
O4 Mn4 O17 104.78(9) . .
O14 Mn4 O17 76.74(8) . .
O6 Mn4 O17 98.98(9) . .
O15 Mn4 O17 80.02(8) . .
O4 Mn4 O20 100.06(8) . 2_655
O14 Mn4 O20 76.60(7) . 2_655
O6 Mn4 O20 102.39(8) . 2_655
O15 Mn4 O20 78.39(8) . 2_655
O17 Mn4 O20 143.46(8) . 2_655
O4 Mn4 Mn1 38.50(6) . .
O14 Mn4 Mn1 137.37(6) . .
O6 Mn4 Mn1 138.98(6) . .
O15 Mn4 Mn1 41.47(6) . .
O17 Mn4 Mn1 93.68(6) . .
O20 Mn4 Mn1 89.32(5) 2_655 .
O4 Mn4 Mn10 92.01(6) . 3_665
O14 Mn4 Mn10 86.19(6) . 3_665
O6 Mn4 Mn10 140.77(7) . 3_665
O15 Mn4 Mn10 38.23(6) . 3_665
O17 Mn4 Mn10 41.79(6) . 3_665
O20 Mn4 Mn10 111.87(5) 2_655 3_665
Mn1 Mn4 Mn10 61.861(13) . 3_665
O4 Mn4 Mn10 90.56(6) . .
O14 Mn4 Mn10 84.74(6) . .
O6 Mn4 Mn10 140.25(7) . .
O15 Mn4 Mn10 40.53(6) . .
O17 Mn4 Mn10 115.01(6) . .
O20 Mn4 Mn10 37.86(5) 2_655 .
Mn1 Mn4 Mn10 61.616(13) . .
Mn10 Mn4 Mn10 75.757(17) 3_665 .
O4 Mn4 Mn6 147.96(7) . .
O14 Mn4 Mn6 32.62(6) . .
O6 Mn4 Mn6 94.80(6) . .
O15 Mn4 Mn6 84.37(6) . .
O17 Mn4 Mn6 44.59(5) . .
O20 Mn4 Mn6 103.94(5) 2_655 .
Mn1 Mn4 Mn6 120.603(17) . .
Mn10 Mn4 Mn6 59.446(13) 3_665 .
Mn10 Mn4 Mn6 95.472(14) . .
O4 Mn4 Mn8 144.26(7) . 2_655
O14 Mn4 Mn8 31.96(6) . 2_655
O6 Mn4 Mn8 95.20(6) . 2_655
O15 Mn4 Mn8 84.90(6) . 2_655
O17 Mn4 Mn8 104.18(5) . 2_655
O20 Mn4 Mn8 44.88(5) 2_655 2_655
Mn1 Mn4 Mn8 119.235(17) . 2_655
Mn10 Mn4 Mn8 95.814(15) 3_665 2_655
Mn10 Mn4 Mn8 58.130(12) . 2_655
Mn6 Mn4 Mn8 60.281(14) . 2_655
O6 Mn5 O8 107.87(8) . .
O6 Mn5 O12 103.57(7) . 2_655
O8 Mn5 O12 103.72(7) . 2_655
O6 Mn5 O14 66.93(7) . .
O8 Mn5 O14 66.32(7) . .
O12 Mn5 O14 66.01(6) 2_655 .
O6 Mn5 N5 109.22(8) . .
O8 Mn5 N5 67.96(8) . .
O12 Mn5 N5 147.16(8) 2_655 .
O14 Mn5 N5 129.44(7) . .
O6 Mn5 N8 146.07(8) . 2_655
O8 Mn5 N8 106.06(8) . 2_655
O12 Mn5 N8 68.03(8) 2_655 2_655
O14 Mn5 N8 129.26(7) . 2_655
N5 Mn5 N8 83.44(8) . 2_655
O6 Mn5 N4 67.88(8) . .
O8 Mn5 N4 149.20(8) . .
O12 Mn5 N4 106.91(8) 2_655 .
O14 Mn5 N4 130.45(8) . .
N5 Mn5 N4 84.32(8) . .
N8 Mn5 N4 82.84(8) 2_655 .
O10 Mn6 O14 175.85(8) . .
O10 Mn6 O8 101.03(8) . .
O14 Mn6 O8 83.10(8) . .
O10 Mn6 O13 80.18(8) . .
O14 Mn6 O13 95.73(8) . .
O8 Mn6 O13 175.88(9) . .
O10 Mn6 O17 101.18(9) . .
O14 Mn6 O17 77.25(8) . .
O8 Mn6 O17 103.63(8) . .
O13 Mn6 O17 79.90(9) . .
O10 Mn6 O18 103.63(8) . .
O14 Mn6 O18 76.16(8) . .
O8 Mn6 O18 96.54(8) . .
O13 Mn6 O18 79.34(8) . .
O17 Mn6 O18 144.18(8) . .
O10 Mn6 Mn8 38.79(6) . .
O14 Mn6 Mn8 137.13(6) . .
O8 Mn6 Mn8 139.65(6) . .
O13 Mn6 Mn8 41.40(6) . .
O17 Mn6 Mn8 91.35(6) . .
O18 Mn6 Mn8 92.05(5) . .
O10 Mn6 Mn9 92.05(6) . .
O14 Mn6 Mn9 85.19(6) . .
O8 Mn6 Mn9 136.28(7) . .
O13 Mn6 Mn9 39.60(7) . .
O17 Mn6 Mn9 114.52(6) . .
O18 Mn6 Mn9 39.74(5) . .
Mn8 Mn6 Mn9 62.031(11) . .
O10 Mn6 Mn10 91.32(6) . 3_665
O14 Mn6 Mn10 84.99(6) . 3_665
O8 Mn6 Mn10 144.57(6) . 3_665
O13 Mn6 Mn10 38.86(7) . 3_665
O17 Mn6 Mn10 41.05(6) . 3_665
O18 Mn6 Mn10 112.75(5) . 3_665
Mn8 Mn6 Mn10 61.541(13) . 3_665
Mn9 Mn6 Mn10 75.307(16) . 3_665
O10 Mn6 Mn4 145.12(7) . .
O14 Mn6 Mn4 32.62(5) . .
O8 Mn6 Mn4 96.82(6) . .
O13 Mn6 Mn4 84.15(6) . .
O17 Mn6 Mn4 45.10(5) . .
O18 Mn6 Mn4 103.81(5) . .
Mn8 Mn6 Mn4 119.226(16) . .
Mn9 Mn6 Mn4 95.436(16) . .
Mn10 Mn6 Mn4 58.165(13) 3_665 .
O10 Mn6 Mn8 147.15(7) . 2_655
O14 Mn6 Mn8 31.94(6) . 2_655
O8 Mn6 Mn8 92.27(6) . 2_655
O13 Mn6 Mn8 84.72(6) . 2_655
O17 Mn6 Mn8 104.67(5) . 2_655
O18 Mn6 Mn8 44.55(5) . 2_655
Mn8 Mn6 Mn8 120.183(18) . 2_655
Mn9 Mn6 Mn8 58.836(10) . 2_655
Mn10 Mn6 Mn8 94.983(14) 3_665 2_655
Mn4 Mn6 Mn8 60.262(13) . 2_655
O11 Mn7 O9 178.90(9) . .
O11 Mn7 O10 90.06(8) . .
O9 Mn7 O10 90.85(9) . .
O11 Mn7 O19 89.12(11) . .
O9 Mn7 O19 89.98(11) . .
O10 Mn7 O19 178.64(11) . .
O11 Mn7 N6 101.04(9) . .
O9 Mn7 N6 78.26(10) . .
O10 Mn7 N6 95.08(10) . .
O19 Mn7 N6 86.14(12) . .
O11 Mn7 N7 78.08(9) . .
O9 Mn7 N7 102.45(10) . .
O10 Mn7 N7 94.67(9) . .
O19 Mn7 N7 84.10(12) . .
N6 Mn7 N7 170.21(10) . .
O18 Mn9 O18 98.79(8) 2_655 3_665
O18 Mn9 O18 98.79(8) 2_655 .
O18 Mn9 O18 98.79(8) 3_665 .
O18 Mn9 O13 84.26(8) 2_655 3_665
O18 Mn9 O13 86.12(8) 3_665 3_665
O18 Mn9 O13 173.71(9) . 3_665
O18 Mn9 O13 173.71(9) 2_655 .
O18 Mn9 O13 84.26(8) 3_665 .
O18 Mn9 O13 86.12(8) . .
O13 Mn9 O13 90.49(8) 3_665 .
O18 Mn9 O13 86.12(8) 2_655 2_655
O18 Mn9 O13 173.71(9) 3_665 2_655
O18 Mn9 O13 84.25(8) . 2_655
O13 Mn9 O13 90.49(8) 3_665 2_655
O13 Mn9 O13 90.49(8) . 2_655
O18 Mn9 Mn6 90.72(6) 2_655 3_665
O18 Mn9 Mn6 48.13(6) 3_665 3_665
O18 Mn9 Mn6 146.78(6) . 3_665
O13 Mn9 Mn6 37.99(6) 3_665 3_665
O13 Mn9 Mn6 87.24(6) . 3_665
O13 Mn9 Mn6 128.33(6) 2_655 3_665
O18 Mn9 Mn6 48.13(6) 2_655 2_655
O18 Mn9 Mn6 146.79(6) 3_665 2_655
O18 Mn9 Mn6 90.71(6) . 2_655
O13 Mn9 Mn6 87.24(6) 3_665 2_655
O13 Mn9 Mn6 128.33(6) . 2_655
O13 Mn9 Mn6 37.99(6) 2_655 2_655
Mn6 Mn9 Mn6 118.443(6) 3_665 2_655
O18 Mn9 Mn6 146.78(6) 2_655 .
O18 Mn9 Mn6 90.71(6) 3_665 .
O18 Mn9 Mn6 48.13(6) . .
O13 Mn9 Mn6 128.33(6) 3_665 .
O13 Mn9 Mn6 37.99(6) . .
O13 Mn9 Mn6 87.23(6) 2_655 .
Mn6 Mn9 Mn6 118.438(6) 3_665 .
Mn6 Mn9 Mn6 118.439(6) 2_655 .
O18 Mn9 Mn8 46.58(6) 2_655 3_665
O18 Mn9 Mn8 93.67(6) 3_665 3_665
O18 Mn9 Mn8 144.82(6) . 3_665
O13 Mn9 Mn8 37.70(5) 3_665 3_665
O13 Mn9 Mn8 128.00(6) . 3_665
O13 Mn9 Mn8 86.84(6) 2_655 3_665
Mn6 Mn9 Mn8 56.265(10) 3_665 3_665
Mn6 Mn9 Mn8 62.617(10) 2_655 3_665
Mn6 Mn9 Mn8 164.71(3) . 3_665
O18 Mn9 Mn8 144.82(6) 2_655 .
O18 Mn9 Mn8 46.58(6) 3_665 .
O18 Mn9 Mn8 93.67(6) . .
O13 Mn9 Mn8 86.84(6) 3_665 .
O13 Mn9 Mn8 37.70(5) . .
O13 Mn9 Mn8 128.00(6) 2_655 .
Mn6 Mn9 Mn8 62.616(10) 3_665 .
Mn6 Mn9 Mn8 164.71(3) 2_655 .
Mn6 Mn9 Mn8 56.262(10) . .
Mn8 Mn9 Mn8 118.224(7) 3_665 .
O18 Mn9 Mn8 93.67(6) 2_655 2_655
O18 Mn9 Mn8 144.81(6) 3_665 2_655
O18 Mn9 Mn8 46.58(6) . 2_655
O13 Mn9 Mn8 128.00(6) 3_665 2_655
O13 Mn9 Mn8 86.83(6) . 2_655
O13 Mn9 Mn8 37.70(5) 2_655 2_655
Mn6 Mn9 Mn8 164.71(3) 3_665 2_655
Mn6 Mn9 Mn8 56.263(10) 2_655 2_655
Mn6 Mn9 Mn8 62.616(10) . 2_655
Mn8 Mn9 Mn8 118.224(7) 3_665 2_655
Mn8 Mn9 Mn8 118.222(7) . 2_655
O10 Mn8 O12 100.78(8) . .
O10 Mn8 O14 176.42(9) . 3_665
O12 Mn8 O14 82.71(8) . 3_665
O10 Mn8 O13 80.30(8) . .
O12 Mn8 O13 176.84(9) . .
O14 Mn8 O13 96.25(8) 3_665 .
O10 Mn8 O18 100.97(8) . 3_665
O12 Mn8 O18 103.76(8) . 3_665
O14 Mn8 O18 77.29(8) 3_665 3_665
O13 Mn8 O18 78.86(8) . 3_665
O10 Mn8 O20 102.91(8) . .
O12 Mn8 O20 99.03(8) . .
O14 Mn8 O20 77.18(8) 3_665 .
O13 Mn8 O20 77.82(8) . .
O18 Mn8 O20 143.02(8) 3_665 .
O10 Mn8 Mn6 38.84(6) . .
O12 Mn8 Mn6 139.57(6) . .
O14 Mn8 Mn6 137.70(6) 3_665 .
O13 Mn8 Mn6 41.46(6) . .
O18 Mn8 Mn6 90.00(5) 3_665 .
O20 Mn8 Mn6 91.18(5) . .
O10 Mn8 Mn10 91.89(6) . 3_665
O12 Mn8 Mn10 137.61(6) . 3_665
O14 Mn8 Mn10 85.99(6) 3_665 3_665
O13 Mn8 Mn10 39.25(7) . 3_665
O18 Mn8 Mn10 113.32(5) 3_665 3_665
O20 Mn8 Mn10 38.58(5) . 3_665
Mn6 Mn8 Mn10 62.128(13) . 3_665
O10 Mn8 Mn9 91.80(6) . .
O12 Mn8 Mn9 143.18(6) . .
O14 Mn8 Mn9 84.88(6) 3_665 .
O13 Mn8 Mn9 39.36(7) . .
O18 Mn8 Mn9 39.52(5) 3_665 .
O20 Mn8 Mn9 111.76(5) . .
Mn6 Mn8 Mn9 61.707(11) . .
Mn10 Mn8 Mn9 75.416(17) 3_665 .
O10 Mn8 Mn4 147.64(7) . 3_665
O12 Mn8 Mn4 92.75(6) . 3_665
O14 Mn8 Mn4 31.91(5) 3_665 3_665
O13 Mn8 Mn4 84.86(6) . 3_665
O18 Mn8 Mn4 104.15(5) 3_665 3_665
O20 Mn8 Mn4 45.51(5) . 3_665
Mn6 Mn8 Mn4 120.849(16) . 3_665
Mn10 Mn8 Mn4 59.498(14) 3_665 3_665
Mn9 Mn8 Mn4 94.723(16) . 3_665
O10 Mn8 Mn6 145.89(7) . 3_665
O12 Mn8 Mn6 95.66(6) . 3_665
O14 Mn8 Mn6 31.90(6) 3_665 3_665
O13 Mn8 Mn6 84.90(6) . 3_665
O18 Mn8 Mn6 45.72(5) 3_665 3_665
O20 Mn8 Mn6 103.74(5) . 3_665
Mn6 Mn8 Mn6 119.803(18) . 3_665
Mn10 Mn8 Mn6 95.817(14) 3_665 3_665
Mn9 Mn8 Mn6 58.549(10) . 3_665
Mn4 Mn8 Mn6 59.455(13) 3_665 3_665
O20 Mn10 O15 172.85(8) 2_655 2_655
O20 Mn10 O16 98.55(8) 2_655 2_655
O15 Mn10 O16 85.33(8) 2_655 2_655
O20 Mn10 O13 85.21(8) 2_655 2_655
O15 Mn10 O13 90.39(8) 2_655 2_655
O16 Mn10 O13 173.53(9) 2_655 2_655
O20 Mn10 O17 99.18(9) 2_655 2_655
O15 Mn10 O17 85.92(8) 2_655 2_655
O16 Mn10 O17 100.66(8) 2_655 2_655
O13 Mn10 O17 83.83(8) 2_655 2_655
O20 Mn10 O15 84.50(8) 2_655 .
O15 Mn10 O15 89.82(11) 2_655 .
O16 Mn10 O15 85.74(8) 2_655 .
O13 Mn10 O15 89.41(8) 2_655 .
O17 Mn10 O15 171.98(8) 2_655 .
O20 Mn10 Mn4 146.59(6) 2_655 2_655
O15 Mn10 Mn4 38.30(6) 2_655 2_655
O16 Mn10 Mn4 92.65(6) 2_655 2_655
O13 Mn10 Mn4 86.95(6) 2_655 2_655
O17 Mn10 Mn4 47.63(6) 2_655 2_655
O15 Mn10 Mn4 127.87(5) . 2_655
O20 Mn10 Mn1 145.55(6) 2_655 2_655
O15 Mn10 Mn1 37.84(6) 2_655 2_655
O16 Mn10 Mn1 47.49(6) 2_655 2_655
O13 Mn10 Mn1 128.02(6) 2_655 2_655
O17 Mn10 Mn1 93.92(6) 2_655 2_655
O15 Mn10 Mn1 86.84(5) . 2_655
Mn4 Mn10 Mn1 56.802(12) 2_655 2_655
O20 Mn10 Mn8 47.24(6) 2_655 2_655
O15 Mn10 Mn8 128.18(6) 2_655 2_655
O16 Mn10 Mn8 145.53(6) 2_655 2_655
O13 Mn10 Mn8 37.97(6) 2_655 2_655
O17 Mn10 Mn8 90.83(6) 2_655 2_655
O15 Mn10 Mn8 86.46(5) . 2_655
Mn4 Mn10 Mn8 118.257(16) 2_655 2_655
Mn1 Mn10 Mn8 164.498(18) 2_655 2_655
O20 Mn10 Mn6 92.97(6) 2_655 2_655
O15 Mn10 Mn6 86.95(6) 2_655 2_655
O16 Mn10 Mn6 146.46(6) 2_655 2_655
O13 Mn10 Mn6 37.66(6) 2_655 2_655
O17 Mn10 Mn6 46.19(6) 2_655 2_655
O15 Mn10 Mn6 126.85(5) . 2_655
Mn4 Mn10 Mn6 62.390(13) 2_655 2_655
Mn1 Mn10 Mn6 118.519(17) 2_655 2_655
Mn8 Mn10 Mn6 56.337(14) 2_655 2_655
O20 Mn10 Mn1 91.33(6) 2_655 .
O15 Mn10 Mn1 86.84(6) 2_655 .
O16 Mn10 Mn1 47.69(6) 2_655 .
O13 Mn10 Mn1 127.32(6) 2_655 .
O17 Mn10 Mn1 148.04(6) 2_655 .
O15 Mn10 Mn1 38.05(5) . .
Mn4 Mn10 Mn1 118.812(16) 2_655 .
Mn1 Mn10 Mn1 62.591(16) 2_655 .
Mn8 Mn10 Mn1 117.711(17) 2_655 .
Mn6 Mn10 Mn1 163.659(18) 2_655 .
O20 Mn10 Mn4 46.93(6) 2_655 .
O15 Mn10 Mn4 127.25(6) 2_655 .
O16 Mn10 Mn4 92.29(6) 2_655 .
O13 Mn10 Mn4 86.43(6) 2_655 .
O17 Mn10 Mn4 145.49(6) 2_655 .
O15 Mn10 Mn4 37.57(5) . .
Mn4 Mn10 Mn4 164.033(17) 2_655 .
Mn1 Mn10 Mn4 117.809(16) 2_655 .
Mn8 Mn10 Mn4 62.369(13) 2_655 .
Mn6 Mn10 Mn4 117.974(16) 2_655 .
Mn1 Mn10 Mn4 55.836(12) . .
Mn1 O1 Mn1 115.52(7) 2_655 3_665
Mn1 O1 Mn1 115.51(7) 2_655 .
Mn1 O1 Mn1 115.51(7) 3_665 .
Mn1 O1 Mn2 102.41(9) 2_655 .
Mn1 O1 Mn2 102.41(9) 3_665 .
Mn1 O1 Mn2 102.41(9) . .
C6 O2 Mn1 124.55(17) . .
C6 O2 Mn2 126.71(16) . .
Mn1 O2 Mn2 108.28(9) . .
C6 O3 Mn3 117.64(19) . .
Mn4 O4 Mn1 103.08(9) . .
Mn4 O4 Mn3 128.68(11) . .
Mn1 O4 Mn3 128.23(10) . .
C17 O6 Mn4 124.85(17) . .
C17 O6 Mn5 127.16(16) . .
Mn4 O6 Mn5 107.61(9) . .
C17 O7 Mn3 117.12(18) . .
C28 O8 Mn6 124.78(17) . .
C28 O8 Mn5 126.41(17) . .
Mn6 O8 Mn5 108.10(9) . .
C28 O9 Mn7 117.10(18) . .
Mn8 O10 Mn6 102.37(9) . .
Mn8 O10 Mn7 128.99(11) . .
Mn6 O10 Mn7 128.63(11) . .
C39 O11 Mn7 118.34(17) . .
C39 O12 Mn8 124.51(16) . .
C39 O12 Mn5 126.46(15) . 3_665
Mn8 O12 Mn5 108.57(8) . 3_665
Mn8 O13 Mn6 97.14(9) . .
Mn8 O13 Mn10 102.78(10) . 3_665
Mn6 O13 Mn10 103.48(10) . 3_665
Mn8 O13 Mn9 102.93(10) . .
Mn6 O13 Mn9 102.41(10) . .
Mn10 O13 Mn9 140.55(10) 3_665 .
Mn6 O14 Mn4 114.76(9) . .
Mn6 O14 Mn8 116.17(9) . 2_655
Mn4 O14 Mn8 116.13(9) . 2_655
Mn6 O14 Mn5 102.06(8) . .
Mn4 O14 Mn5 101.84(8) . .
Mn8 O14 Mn5 102.58(8) 2_655 .
Mn1 O15 Mn10 104.31(9) . 3_665
Mn1 O15 Mn4 96.98(8) . .
Mn10 O15 Mn4 103.47(9) 3_665 .
Mn1 O15 Mn10 100.81(9) . .
Mn10 O15 Mn10 141.49(10) 3_665 .
Mn4 O15 Mn10 101.90(9) . .
C45 O16 Mn10 129.6(2) . 3_665
C45 O16 Mn1 113.47(19) . .
Mn10 O16 Mn1 92.70(8) 3_665 .
C45 O16 Mn1 127.65(19) . 3_665
Mn10 O16 Mn1 92.93(8) 3_665 3_665
Mn1 O16 Mn1 89.29(7) . 3_665
C46 O17 Mn10 131.2(2) . 3_665
C46 O17 Mn6 115.76(19) . .
Mn10 O17 Mn6 92.77(8) 3_665 .
C46 O17 Mn4 125.5(2) . .
Mn10 O17 Mn4 90.58(8) 3_665 .
Mn6 O17 Mn4 90.31(7) . .
C47 O18 Mn9 129.2(2) . .
C47 O18 Mn8 112.64(19) . 2_655
Mn9 O18 Mn8 93.90(8) . 2_655
C47 O18 Mn6 128.50(19) . .
Mn9 O18 Mn6 92.12(8) . .
Mn8 O18 Mn6 89.73(7) 2_655 .
C48 O19 Mn7 133.4(6) . .
C49 O20 Mn10 127.17(19) . 3_665
C49 O20 Mn8 127.38(18) . .
Mn10 O20 Mn8 94.19(8) 3_665 .
C49 O20 Mn4 113.59(18) . 3_665
Mn10 O20 Mn4 95.21(8) 3_665 3_665
Mn8 O20 Mn4 89.60(7) . 3_665
O22 Cl1 O21 108.28(13) . 2_665
O22 Cl1 O21 108.28(13) . .
O21 Cl1 O21 110.64(13) 2_665 .
O22 Cl1 O21 108.28(13) . 3_565
O21 Cl1 O21 110.63(13) 2_665 3_565
O21 Cl1 O21 110.63(13) . 3_565
C5 N1 C1 117.2(3) . .
C5 N1 Mn2 116.85(18) . .
C1 N1 Mn2 125.5(2) . .
C7 N2 C11 118.8(3) . .
C7 N2 Mn3 109.6(2) . .
C11 N2 Mn3 131.2(3) . .
C16 N3 C12 120.7(3) . .
C16 N3 Mn3 109.9(2) . .
C12 N3 Mn3 128.9(3) . .
C18 N4 C22 117.1(3) . .
C18 N4 Mn5 115.93(19) . .
C22 N4 Mn5 126.9(2) . .
C23 N5 C27 116.8(3) . .
C23 N5 Mn5 125.9(2) . .
C27 N5 Mn5 116.27(18) . .
C29 N6 C33 119.3(3) . .
C29 N6 Mn7 109.4(2) . .
C33 N6 Mn7 131.3(3) . .
C38 N7 C34 118.7(3) . .
C38 N7 Mn7 108.9(2) . .
C34 N7 Mn7 132.4(3) . .
C40 N8 C44 117.0(3) . .
C40 N8 Mn5 116.04(18) . 3_665
C44 N8 Mn5 126.6(2) . 3_665
N1 C1 C2 124.0(3) . .
C1 C2 C3 118.2(3) . .
C4 C3 C2 118.3(3) . .
C3 C4 C5 119.8(3) . .
N1 C5 C4 122.5(3) . .
N1 C5 C6 118.6(3) . .
C4 C5 C6 118.9(3) . .
O3 C6 O2 114.3(2) . .
O3 C6 C5 108.3(2) . .
O2 C6 C5 106.8(2) . .
O3 C6 C7 109.4(2) . .
O2 C6 C7 106.1(2) . .
C5 C6 C7 112.1(2) . .
N2 C7 C8 121.4(3) . .
N2 C7 C6 113.4(3) . .
C8 C7 C6 125.1(3) . .
C9 C8 C7 119.1(3) . .
C8 C9 C10 118.7(4) . .
C11 C10 C9 119.5(4) . .
N2 C11 C10 122.5(4) . .
N3 C12 C13 121.9(4) . .
C14 C13 C12 117.7(4) . .
C13 C14 C15 121.3(4) . .
C14 C15 C16 118.2(4) . .
N3 C16 C15 120.2(3) . .
N3 C16 C17 114.3(3) . .
C15 C16 C17 125.5(3) . .
O7 C17 O6 114.4(2) . .
O7 C17 C16 108.6(2) . .
O6 C17 C16 107.3(2) . .
O7 C17 C18 107.8(2) . .
O6 C17 C18 107.4(2) . .
C16 C17 C18 111.4(2) . .
N4 C18 C19 123.3(3) . .
N4 C18 C17 119.1(3) . .
C19 C18 C17 117.7(3) . .
C18 C19 C20 118.5(3) . .
C21 C20 C19 118.2(3) . .
C22 C21 C20 119.3(3) . .
N4 C22 C21 123.6(3) . .
N5 C23 C24 123.4(3) . .
C25 C24 C23 118.8(3) . .
C24 C25 C26 118.9(3) . .
C25 C26 C27 118.9(3) . .
N5 C27 C26 123.0(3) . .
N5 C27 C28 117.7(2) . .
C26 C27 C28 119.3(3) . .
O9 C28 O8 114.4(2) . .
O9 C28 C29 108.8(2) . .
O8 C28 C29 107.5(2) . .
O9 C28 C27 106.2(2) . .
O8 C28 C27 107.8(2) . .
C29 C28 C27 112.3(2) . .
N6 C29 C30 121.4(3) . .
N6 C29 C28 115.3(3) . .
C30 C29 C28 123.2(3) . .
C31 C30 C29 118.6(3) . .
C30 C31 C32 119.7(4) . .
C31 C32 C33 117.9(4) . .
N6 C33 C32 123.0(4) . .
C35 C34 N7 123.0(4) . .
C34 C35 C36 118.8(4) . .
C35 C36 C37 119.7(4) . .
C38 C37 C36 118.6(3) . .
N7 C38 C37 121.2(3) . .
N7 C38 C39 114.7(3) . .
C37 C38 C39 124.0(3) . .
O11 C39 O12 113.8(2) . .
O11 C39 C38 109.4(2) . .
O12 C39 C38 107.9(2) . .
O11 C39 C40 107.0(2) . .
O12 C39 C40 107.7(2) . .
C38 C39 C40 111.0(2) . .
N8 C40 C41 123.1(3) . .
N8 C40 C39 118.5(2) . .
C41 C40 C39 118.3(3) . .
C40 C41 C42 119.0(3) . .
C43 C42 C41 118.5(3) . .
C44 C43 C42 118.8(3) . .
N8 C44 C43 123.7(3) . .

loop_
_geom_bond_atom_site_label_1
_geom_bond_atom_site_label_2
_geom_bond_distance
_geom_bond_site_symmetry_2
Mn1 O4 1.875(2) .
Mn1 O2 1.907(2) .
Mn1 O1 1.9068(8) .
Mn1 O15 1.9566(19) .
Mn1 O16 2.281(2) .
Mn1 O16 2.309(2) 2_655
Mn1 Mn4 2.9328(6) .
Mn1 Mn10 3.0907(6) 3_665
Mn1 Mn10 3.1184(6) .
Mn1 Mn1 3.2254(7) 3_665
Mn1 Mn1 3.2255(7) 2_655
Mn2 O2 2.238(2) 2_655
Mn2 O2 2.238(2) 3_665
Mn2 O2 2.238(2) .
Mn2 O1 2.392(3) .
Mn2 N1 2.458(2) .
Mn2 N1 2.458(2) 3_665
Mn2 N1 2.458(2) 2_655
Mn3 O3 1.866(2) .
Mn3 O7 1.886(2) .
Mn3 O4 1.911(2) .
Mn3 O5 2.133(3) .
Mn3 N3 2.179(3) .
Mn3 N2 2.193(3) .
Mn4 O4 1.8707(19) .
Mn4 O14 1.9044(18) .
Mn4 O6 1.914(2) .
Mn4 O15 1.9599(19) .
Mn4 O17 2.272(2) .
Mn4 O20 2.307(2) 2_655
Mn4 Mn10 3.0756(6) 3_665
Mn4 Mn10 3.1454(6) .
Mn4 Mn6 3.2079(6) .
Mn4 Mn8 3.2341(6) 2_655
Mn5 O6 2.224(2) .
Mn5 O8 2.226(2) .
Mn5 O12 2.231(2) 2_655
Mn5 O14 2.3862(19) .
Mn5 N5 2.421(2) .
Mn5 N8 2.437(2) 2_655
Mn5 N4 2.465(2) .
Mn6 O10 1.884(2) .
Mn6 O14 1.9043(19) .
Mn6 O8 1.905(2) .
Mn6 O13 1.959(2) .
Mn6 O17 2.252(2) .
Mn6 O18 2.316(2) .
Mn6 Mn8 2.9350(6) .
Mn6 Mn9 3.1078(4) .
Mn6 Mn10 3.1175(6) 3_665
Mn6 Mn8 3.2348(6) 2_655
Mn7 O11 1.882(2) .
Mn7 O9 1.897(2) .
Mn7 O10 1.908(2) .
Mn7 O19 2.071(3) .
Mn7 N6 2.234(3) .
Mn7 N7 2.243(3) .
Mn9 O18 1.988(2) 2_655
Mn9 O18 1.988(2) 3_665
Mn9 O18 1.988(2) .
Mn9 O13 2.028(2) 3_665
Mn9 O13 2.029(2) .
Mn9 O13 2.029(2) 2_655
Mn9 Mn6 3.1077(4) 3_665
Mn9 Mn6 3.1077(5) 2_655
Mn9 Mn8 3.1171(4) 3_665
Mn9 Mn8 3.1172(5) .
Mn9 Mn8 3.1173(5) 2_655
Mn8 O10 1.8824(19) .
Mn8 O12 1.9047(19) .
Mn8 O14 1.9066(18) 3_665
Mn8 O13 1.9559(19) .
Mn8 O18 2.269(2) 3_665
Mn8 O20 2.282(2) .
Mn8 Mn10 3.1004(6) 3_665
Mn8 Mn4 3.2341(6) 3_665
Mn8 Mn6 3.2347(6) 3_665
Mn10 O20 1.939(2) 2_655
Mn10 O15 1.957(2) 2_655
Mn10 O16 1.981(2) 2_655
Mn10 O13 2.011(2) 2_655
Mn10 O17 2.050(2) 2_655
Mn10 O15 2.089(2) .
Mn10 Mn4 3.0755(6) 2_655
Mn10 Mn1 3.0909(6) 2_655
Mn10 Mn8 3.1002(6) 2_655
Mn10 Mn6 3.1173(6) 2_655
O1 Mn1 1.9068(8) 2_655
O1 Mn1 1.9068(8) 3_665
O2 C6 1.425(3) .
O3 C6 1.380(4) .
O6 C17 1.412(3) .
O7 C17 1.377(3) .
O8 C28 1.410(3) .
O9 C28 1.400(4) .
O11 C39 1.386(3) .
O12 C39 1.412(3) .
O12 Mn5 2.231(2) 3_665
O13 Mn10 2.011(2) 3_665
O14 Mn8 1.9065(18) 2_655
O15 Mn10 1.957(2) 3_665
O16 C45 1.428(4) .
O16 Mn10 1.981(2) 3_665
O16 Mn1 2.309(2) 3_665
O17 C46 1.424(4) .
O17 Mn10 2.050(2) 3_665
O18 C47 1.431(4) .
O18 Mn8 2.269(2) 2_655
O19 C48 1.336(11) .
O20 C49 1.454(4) .
O20 Mn10 1.938(2) 3_665
O20 Mn4 2.307(2) 3_665
O21 Cl1 1.429(2) .
O22 Cl1 1.423(4) .
Cl1 O21 1.429(3) 2_665
Cl1 O21 1.429(2) 3_565
N1 C5 1.330(4) .
N1 C1 1.350(4) .
N2 C7 1.348(4) .
N2 C11 1.349(5) .
N3 C16 1.331(4) .
N3 C12 1.350(5) .
N4 C18 1.332(4) .
N4 C22 1.353(4) .
N5 C23 1.346(4) .
N5 C27 1.347(4) .
N6 C29 1.329(4) .
N6 C33 1.331(5) .
N7 C38 1.349(4) .
N7 C34 1.360(5) .
N8 C40 1.346(4) .
N8 C44 1.352(4) .
N8 Mn5 2.437(2) 3_665
C1 C2 1.376(4) .
C2 C3 1.396(5) .
C3 C4 1.373(5) .
C4 C5 1.396(4) .
C5 C6 1.528(4) .
C6 C7 1.529(4) .
C7 C8 1.386(5) .
C8 C9 1.384(5) .
C9 C10 1.388(6) .
C10 C11 1.352(7) .
C12 C13 1.386(7) .
C13 C14 1.355(7) .
C14 C15 1.396(6) .
C15 C16 1.400(5) .
C16 C17 1.523(4) .
C17 C18 1.534(4) .
C18 C19 1.393(4) .
C19 C20 1.399(5) .
C20 C21 1.381(5) .
C21 C22 1.367(5) .
C23 C24 1.389(4) .
C24 C25 1.370(5) .
C25 C26 1.387(5) .
C26 C27 1.387(4) .
C27 C28 1.540(4) .
C28 C29 1.532(4) .
C29 C30 1.415(5) .
C30 C31 1.376(5) .
C31 C32 1.382(6) .
C32 C33 1.392(6) .
C34 C35 1.338(6) .
C35 C36 1.386(7) .
C36 C37 1.389(5) .
C37 C38 1.386(4) .
C38 C39 1.521(4) .
C39 C40 1.537(4) .
C40 C41 1.379(4) .
C41 C42 1.396(4) .
C42 C43 1.385(5) .
C43 C44 1.375(4) .
O25 C51 1.46(3) .
